data_1535701
loop_
_publ_author_name
'Davis, R.J.'
'Smith, G.W.'

_publ_section_title
;
 Yttrotungstite
;
_journal_name_full 'Mineralogical Magazine (1969-)'
_journal_page_first 261
_journal_page_last 285
_journal_volume 38
_journal_year 1971
_chemical_formula_sum 'H6 O18 W4 Y2'
_chemical_name_systematic 'Y2 (W4 O14) (O H)2 (H2 O)2'
_space_group_IT_number 11
_symmetry_space_group_name_Hall '-P 2yb'
_symmetry_space_group_name_H-M 'P 1 21/m 1'
_cell_angle_alpha 90
_cell_angle_beta 104.93
_cell_angle_gamma 90
_cell_formula_units_Z 1
_cell_length_a 6.954
_cell_length_b 8.637
_cell_length_c 5.771
_cell_volume 334.915
_citation_journal_id_ASTM MNLMBB
_cod_data_source_file Davis_MNLMBB_1971_349.cif
_cod_data_source_block H6O18W4Y2
_cod_original_cell_volume 334.9148
_cod_database_code 1535701

loop_
_symmetry_equiv_pos_as_xyz
x,y,z
-x,y+1/2,-z
-x,-y,-z
x,-y-1/2,z

loop_
_atom_site_label
_atom_site_type_symbol
_atom_site_fract_x
_atom_site_fract_y
_atom_site_fract_z
_atom_site_occupancy
_atom_site_U_iso_or_equiv
O1 O-2 0.85 0.75 0.03 1 0.0
O3 O-2 0.42 0.09 0.2 1 0.0
O2 O-2 0.16 0.25 0.41 1 0.0
W1 W+6 0.184 0.064 0.212 1 0.0
O5 O-2 0.16 0.94 0.41 1 0.0
O6 O-2 0.56 0.25 0.8 1 0.0
O4 O-2 0.85 0.06 0.03 1 0.0
Y1 Y+3 0.721 0.25 0.248 1 0.0
